data_1551002
loop_
_publ_author_name
'Betley, Theodore'
'Johnson, Elizabeth J.'
'Kleinlein, Claudia'
'Musgrave, Rebecca A.'

_publ_section_title
;
 Diiron Oxo Reactivity in a Weak-Field Environment
;
_journal_name_full 'Chemical Science'
_journal_paper_doi 10.1039/C9SC00605B
_journal_year 2019
_chemical_formula_sum 'C49 H56 Fe2 N4 O2'
_chemical_formula_weight 844.67
_chemical_name_systematic tBudmxFe2O
_space_group_crystal_system monoclinic
_space_group_IT_number 15
_space_group_name_Hall '-C 2yc'
_space_group_name_H-M_alt 'C 1 2/c 1'
_symmetry_space_group_name_Hall '-C 2yc'
_symmetry_space_group_name_H-M 'C 1 2/c 1'
_atom_sites_solution_hydrogens geom
_audit_creation_method SHELXL-2014/7
_audit_update_record
;
2017-06-07 deposited with the CCDC.    2019-05-09 downloaded from the CCDC.
;
_cell_angle_alpha 90
_cell_angle_beta 115.027(3)
_cell_angle_gamma 90
_cell_formula_units_Z 4
_cell_length_a 19.775(2)
_cell_length_b 12.6596(14)
_cell_length_c 18.9582(17)
_cell_measurement_reflns_used 5722
_cell_measurement_temperature 100(2)
_cell_measurement_theta_max 23.48
_cell_measurement_theta_min 2.28
_cell_volume 4300.4(8)
_computing_cell_refinement 'SAINT 8.34C (Bruker-AXS, 2014)'
_computing_data_collection 'APEX3 v2015.5-2 (Bruker-AXS, 2015)'
_computing_data_reduction 'SAINT 8.34C (Bruker-AXS, 2014)'
_computing_molecular_graphics 'Bruker SHELXTL (Sheldrick, 2015)'
_computing_publication_material 'Bruker SHELXTL (Sheldrick, 2015)'
_computing_structure_refinement 'SHELXL-2014 (Sheldrick, 2015)'
_computing_structure_solution 'SHELXT-2014 (Sheldrick, 2015)'
_diffrn_ambient_temperature 100(2)
_diffrn_measured_fraction_theta_full 0.994
_diffrn_measured_fraction_theta_max 0.994
_diffrn_measurement_device_type
;
Bruker D8 goniometer with CMOS area detector  
;
_diffrn_measurement_method 'omega and phi scans'
_diffrn_radiation_monochromator graphite
_diffrn_radiation_type MoK\a
_diffrn_radiation_wavelength 0.71073
_diffrn_reflns_av_R_equivalents 0.0964
_diffrn_reflns_av_unetI/netI 0.0808
_diffrn_reflns_Laue_measured_fraction_full 0.994
_diffrn_reflns_Laue_measured_fraction_max 0.994
_diffrn_reflns_limit_h_max 23
_diffrn_reflns_limit_h_min -23
_diffrn_reflns_limit_k_max 15
_diffrn_reflns_limit_k_min -15
_diffrn_reflns_limit_l_max 22
_diffrn_reflns_limit_l_min -22
_diffrn_reflns_number 22310
_diffrn_reflns_point_group_measured_fraction_full 0.994
_diffrn_reflns_point_group_measured_fraction_max 0.994
_diffrn_reflns_theta_full 25.107
_diffrn_reflns_theta_max 25.107
_diffrn_reflns_theta_min 2.496
_diffrn_source 'I\mS microfocus tube'
_exptl_absorpt_coefficient_mu 0.718
_exptl_absorpt_correction_T_max 0.7452
_exptl_absorpt_correction_T_min 0.6705
_exptl_absorpt_correction_type multi-scan
_exptl_absorpt_process_details sadabs
_exptl_crystal_colour orange
_exptl_crystal_density_diffrn 1.305
_exptl_crystal_description needle
_exptl_crystal_F_000 1784
_exptl_crystal_size_max 0.090
_exptl_crystal_size_mid 0.030
_exptl_crystal_size_min 0.020
_refine_diff_density_max 0.389
_refine_diff_density_min -0.346
_refine_diff_density_rms 0.081
_refine_ls_extinction_method none
_refine_ls_goodness_of_fit_ref 1.048
_refine_ls_hydrogen_treatment constr
_refine_ls_matrix_type full
_refine_ls_number_parameters 266
_refine_ls_number_reflns 3805
_refine_ls_number_restraints 0
_refine_ls_restrained_S_all 1.048
_refine_ls_R_factor_all 0.0999
_refine_ls_R_factor_gt 0.0551
_refine_ls_shift/su_max 0.000
_refine_ls_shift/su_mean 0.000
_refine_ls_structure_factor_coef Fsqd
_refine_ls_weighting_details 'w=1/[\s^2^(Fo^2^)+(0.0323P)^2^+13.9657P] where P=(Fo^2^+2Fc^2^)/3'
_refine_ls_weighting_scheme calc
_refine_ls_wR_factor_gt 0.0959
_refine_ls_wR_factor_ref 0.1094
_reflns_Friedel_coverage 0.000
_reflns_number_gt 2636
_reflns_number_total 3805
_reflns_threshold_expression 'I > 2\s(I)'
_cod_data_source_file c9sc00605b2.cif
_cod_data_source_block tBudmxFe2O
_cod_database_code 1551002
_shelx_shelxl_version_number 2014/7
_shelx_space_group_comment
;
The symmetry employed for this shelxl refinement is uniquely defined
by the following loop, which should always be used as a source of
symmetry information in preference to the above space-group names.
They are only intended as comments.
;
_shelx_estimated_absorpt_t_min 0.938
_shelx_estimated_absorpt_t_max 0.986

loop_
_space_group_symop_operation_xyz
'x, y, z'
'-x, y, -z+1/2'
'x+1/2, y+1/2, z'
'-x+1/2, y+1/2, -z+1/2'
'-x, -y, -z'
'x, -y, z-1/2'
'-x+1/2, -y+1/2, -z'
'x+1/2, -y+1/2, z-1/2'

loop_
_atom_site_label
_atom_site_type_symbol
_atom_site_fract_x
_atom_site_fract_y
_atom_site_fract_z
_atom_site_U_iso_or_equiv
_atom_site_adp_type
_atom_site_occupancy
_atom_site_site_symmetry_order
_atom_site_calc_flag
_atom_site_refinement_flags_posn
_atom_site_refinement_flags_adp
_atom_site_refinement_flags_occupancy
Fe01 Fe 0.58078(3) 0.76521(4) 0.31034(3) 0.01567(17) Uani 1 1 d . . .
O002 O 0.5000 0.3941(2) 0.2500 0.0164(8) Uani 1 2 d S T P
O003 O 0.5000 0.8403(2) 0.2500 0.0174(8) Uani 1 2 d S T P
N004 N 0.61464(16) 0.6977(2) 0.41646(16) 0.0165(7) Uani 1 1 d . . .
N005 N 0.62894(15) 0.6495(2) 0.27459(16) 0.0141(7) Uani 1 1 d . . .
C00A C 0.64776(19) 0.4773(3) 0.2537(2) 0.0183(9) Uani 1 1 d . . .
H00A H 0.6496 0.4024 0.2568 0.022 Uiso 1 1 calc R U .
C00B C 0.65410(19) 0.6444(3) 0.2191(2) 0.0175(9) Uani 1 1 d . . .
C00C C 0.6664(2) 0.5384(3) 0.2053(2) 0.0218(9) Uani 1 1 d . . .
H00C H 0.6844 0.5139 0.1691 0.026 Uiso 1 1 calc R U .
C00D C 0.6361(2) 0.8498(3) 0.5086(2) 0.0266(10) Uani 1 1 d . . .
C00E C 0.55079(19) 0.3397(3) 0.3130(2) 0.0151(8) Uani 1 1 d . . .
C00F C 0.6521(2) 0.3531(3) 0.4387(2) 0.0193(9) Uani 1 1 d . . .
H00F H 0.6871 0.3940 0.4800 0.023 Uiso 1 1 calc R U .
C00G C 0.5510(2) 0.2297(3) 0.3173(2) 0.0184(8) Uani 1 1 d . . .
C00H C 0.5905(2) 0.5629(3) 0.4818(2) 0.0258(10) Uani 1 1 d . . .
H00H H 0.5791 0.4951 0.4953 0.031 Uiso 1 1 calc R U .
C00I C 0.6514(2) 0.2438(3) 0.4458(2) 0.0228(9) Uani 1 1 d . . .
H00I H 0.6851 0.2105 0.4924 0.027 Uiso 1 1 calc R U .
C00J C 0.6159(2) 0.7357(3) 0.4833(2) 0.0235(9) Uani 1 1 d . . .
C00K C 0.6022(2) 0.1842(3) 0.3857(2) 0.0200(9) Uani 1 1 d . . .
H00K H 0.6031 0.1096 0.3910 0.024 Uiso 1 1 calc R U .
C00L C 0.7348(2) 0.7272(3) 0.1649(2) 0.0261(9) Uani 1 1 d . . .
H00B H 0.7779 0.7173 0.2151 0.039 Uiso 1 1 calc R U .
H00D H 0.7426 0.7901 0.1391 0.039 Uiso 1 1 calc R U .
H00E H 0.7292 0.6651 0.1320 0.039 Uiso 1 1 calc R U .
C00M C 0.5000 0.1618(4) 0.2500 0.0201(13) Uani 1 2 d S T P
C00N C 0.4512(2) 0.0913(3) 0.2764(2) 0.0325(11) Uani 1 1 d . . .
H00G H 0.4833 0.0440 0.3180 0.049 Uiso 1 1 calc R U .
H00J H 0.4172 0.0493 0.2322 0.049 Uiso 1 1 calc R U .
H00L H 0.4222 0.1359 0.2957 0.049 Uiso 1 1 calc R U .
C00O C 0.6646(2) 0.7415(3) 0.1782(2) 0.0223(9) Uani 1 1 d . . .
C00P C 0.6809(3) 0.9010(3) 0.4674(3) 0.0409(12) Uani 1 1 d . . .
H00M H 0.7255 0.8586 0.4773 0.061 Uiso 1 1 calc R U .
H00N H 0.6959 0.9727 0.4875 0.061 Uiso 1 1 calc R U .
H00O H 0.6497 0.9042 0.4112 0.061 Uiso 1 1 calc R U .
C00Q C 0.6003(2) 0.6536(3) 0.5244(2) 0.0301(10) Uani 1 1 d . . .
H00Q H 0.5972 0.6599 0.5729 0.036 Uiso 1 1 calc R U .
C00R C 0.6720(3) 0.8415(3) 0.2257(3) 0.0402(12) Uani 1 1 d . . .
H00P H 0.6243 0.8566 0.2279 0.060 Uiso 1 1 calc R U .
H00R H 0.6856 0.9009 0.2012 0.060 Uiso 1 1 calc R U .
H00S H 0.7108 0.8314 0.2786 0.060 Uiso 1 1 calc R U .
C00S C 0.6860(3) 0.8518(4) 0.5953(2) 0.0461(13) Uani 1 1 d . . .
H00T H 0.6597 0.8196 0.6236 0.069 Uiso 1 1 calc R U .
H00U H 0.6987 0.9251 0.6125 0.069 Uiso 1 1 calc R U .
H00V H 0.7318 0.8121 0.6058 0.069 Uiso 1 1 calc R U .
C00T C 0.5954(2) 0.7511(3) 0.1001(2) 0.0370(11) Uani 1 1 d . . .
H00W H 0.5925 0.6896 0.0676 0.055 Uiso 1 1 calc R U .
H00X H 0.5991 0.8156 0.0733 0.055 Uiso 1 1 calc R U .
H00Y H 0.5504 0.7544 0.1096 0.055 Uiso 1 1 calc R U .
C00U C 0.5662(2) 0.9133(3) 0.4893(3) 0.0611(17) Uani 1 1 d . . .
H00Z H 0.5795 0.9865 0.5064 0.092 Uiso 1 1 calc R U .
H H 0.5378 0.8830 0.5161 0.092 Uiso 1 1 calc R U .
HA H 0.5356 0.9118 0.4330 0.092 Uiso 1 1 calc R U .
C006 C 0.62504(18) 0.5464(3) 0.29842(19) 0.0137(8) Uani 1 1 d . . .
C007 C 0.60699(18) 0.5187(3) 0.35985(19) 0.0132(8) Uani 1 1 d . . .
C008 C 0.60033(19) 0.5883(3) 0.41464(19) 0.0158(8) Uani 1 1 d . . .
C009 C 0.60222(19) 0.4027(3) 0.3719(2) 0.0148(8) Uani 1 1 d . . .

loop_
_atom_site_aniso_label
_atom_site_aniso_U_11
_atom_site_aniso_U_22
_atom_site_aniso_U_33
_atom_site_aniso_U_23
_atom_site_aniso_U_13
_atom_site_aniso_U_12
Fe01 0.0169(3) 0.0098(3) 0.0168(3) -0.0004(2) 0.0038(2) 0.0028(2)
O002 0.020(2) 0.0080(18) 0.0160(19) 0.000 0.0019(16) 0.000
O003 0.0154(19) 0.0109(18) 0.022(2) 0.000 0.0036(16) 0.000
N004 0.0186(17) 0.0111(16) 0.0139(16) -0.0040(13) 0.0013(14) 0.0028(13)
N005 0.0145(17) 0.0098(16) 0.0164(17) 0.0018(13) 0.0050(14) 0.0016(13)
C00A 0.022(2) 0.0089(19) 0.024(2) -0.0034(17) 0.0095(18) 0.0016(16)
C00B 0.014(2) 0.019(2) 0.018(2) 0.0007(17) 0.0060(17) -0.0009(16)
C00C 0.026(2) 0.020(2) 0.026(2) -0.0002(18) 0.0183(19) 0.0061(18)
C00D 0.027(2) 0.022(2) 0.020(2) -0.0093(18) 0.0000(18) 0.0080(18)
C00E 0.016(2) 0.013(2) 0.017(2) 0.0024(16) 0.0074(17) 0.0015(16)
C00F 0.019(2) 0.022(2) 0.016(2) 0.0011(17) 0.0058(17) 0.0056(17)
C00G 0.021(2) 0.0128(19) 0.027(2) 0.0055(17) 0.0154(17) 0.0045(17)
C00H 0.036(3) 0.020(2) 0.023(2) 0.0079(18) 0.014(2) 0.0099(19)
C00I 0.028(2) 0.018(2) 0.022(2) 0.0092(18) 0.0094(17) 0.0088(18)
C00J 0.027(2) 0.019(2) 0.015(2) -0.0003(18) -0.0004(17) 0.0142(18)
C00K 0.025(2) 0.0110(19) 0.027(2) 0.0038(18) 0.0135(19) 0.0049(17)
C00L 0.025(2) 0.031(2) 0.027(2) 0.0042(19) 0.0153(18) -0.0023(19)
C00M 0.020(3) 0.005(3) 0.033(3) 0.000 0.008(3) 0.000
C00N 0.034(3) 0.018(2) 0.040(3) 0.011(2) 0.010(2) -0.0024(19)
C00O 0.022(2) 0.018(2) 0.031(2) 0.0042(18) 0.0159(18) -0.0004(18)
C00P 0.058(3) 0.021(2) 0.040(3) -0.008(2) 0.017(3) -0.005(2)
C00Q 0.051(3) 0.027(2) 0.016(2) -0.0013(19) 0.018(2) 0.014(2)
C00R 0.059(3) 0.023(2) 0.061(3) 0.002(2) 0.046(3) -0.004(2)
C00S 0.046(3) 0.053(3) 0.031(3) -0.015(2) 0.008(2) -0.016(2)
C00T 0.026(2) 0.043(3) 0.043(3) 0.021(2) 0.016(2) 0.005(2)
C00U 0.026(3) 0.025(3) 0.109(5) -0.029(3) 0.006(3) 0.001(2)
C006 0.0110(19) 0.0117(19) 0.014(2) -0.0031(16) 0.0010(16) -0.0016(15)
C007 0.0075(19) 0.0137(19) 0.0129(19) -0.0006(16) -0.0012(15) 0.0026(15)
C008 0.020(2) 0.0105(19) 0.013(2) 0.0017(16) 0.0027(16) 0.0053(16)
C009 0.019(2) 0.0086(18) 0.020(2) 0.0020(16) 0.0115(17) 0.0039(15)

loop_
_atom_type_symbol
_atom_type_description
_atom_type_scat_dispersion_real
_atom_type_scat_dispersion_imag
_atom_type_scat_source
C C 0.0033 0.0016 'International Tables Vol C Tables 4.2.6.8 and 6.1.1.4'
H H 0.0000 0.0000 'International Tables Vol C Tables 4.2.6.8 and 6.1.1.4'
Fe Fe 0.3463 0.8444 'International Tables Vol C Tables 4.2.6.8 and 6.1.1.4'
N N 0.0061 0.0033 'International Tables Vol C Tables 4.2.6.8 and 6.1.1.4'
O O 0.0106 0.0060 'International Tables Vol C Tables 4.2.6.8 and 6.1.1.4'

loop_
_geom_angle_atom_site_label_1
_geom_angle_atom_site_label_2
_geom_angle_atom_site_label_3
_geom_angle
_geom_angle_site_symmetry_1
_geom_angle_site_symmetry_3
O003 Fe01 N005 126.24(10) . .
O003 Fe01 N004 133.58(9) . .
N005 Fe01 N004 91.30(11) . .
C00E O002 C00E 119.9(4) 2_655 .
Fe01 O003 Fe01 115.97(17) 2_655 .
C00J N004 C008 107.3(3) . .
C00J N004 Fe01 130.7(2) . .
C008 N004 Fe01 114.3(2) . .
C00B N005 C006 107.4(3) . .
C00B N005 Fe01 133.1(2) . .
C006 N005 Fe01 118.2(2) . .
C00C C00A C006 107.3(3) . .
C00C C00A H00A 126.4 . .
C006 C00A H00A 126.4 . .
N005 C00B C00C 109.9(3) . .
N005 C00B C00O 122.7(3) . .
C00C C00B C00O 127.4(3) . .
C00A C00C C00B 107.4(3) . .
C00A C00C H00C 126.3 . .
C00B C00C H00C 126.3 . .
C00U C00D C00S 111.3(4) . .
C00U C00D C00J 109.8(3) . .
C00S C00D C00J 108.7(3) . .
C00U C00D C00P 108.5(4) . .
C00S C00D C00P 106.9(3) . .
C00J C00D C00P 111.6(3) . .
O002 C00E C00G 122.3(3) . .
O002 C00E C009 115.1(3) . .
C00G C00E C009 122.7(3) . .
C009 C00F C00I 120.6(3) . .
C009 C00F H00F 119.7 . .
C00I C00F H00F 119.7 . .
C00K C00G C00E 116.8(3) . .
C00K C00G C00M 121.0(3) . .
C00E C00G C00M 122.2(3) . .
C00Q C00H C008 107.7(3) . .
C00Q C00H H00H 126.2 . .
C008 C00H H00H 126.2 . .
C00K C00I C00F 120.0(3) . .
C00K C00I H00I 120.0 . .
C00F C00I H00I 120.0 . .
N004 C00J C00Q 109.6(3) . .
N004 C00J C00D 122.3(3) . .
C00Q C00J C00D 128.0(3) . .
C00I C00K C00G 122.0(3) . .
C00I C00K H00K 119.0 . .
C00G C00K H00K 119.0 . .
C00O C00L H00B 109.5 . .
C00O C00L H00D 109.5 . .
H00B C00L H00D 109.5 . .
C00O C00L H00E 109.5 . .
H00B C00L H00E 109.5 . .
H00D C00L H00E 109.5 . .
C00G C00M C00G 110.9(4) 2_655 .
C00G C00M C00N 108.4(2) 2_655 .
C00G C00M C00N 109.8(2) . .
C00G C00M C00N 109.8(2) 2_655 2_655
C00G C00M C00N 108.4(2) . 2_655
C00N C00M C00N 109.4(4) . 2_655
C00M C00N H00G 109.5 . .
C00M C00N H00J 109.5 . .
H00G C00N H00J 109.5 . .
C00M C00N H00L 109.5 . .
H00G C00N H00L 109.5 . .
H00J C00N H00L 109.5 . .
C00B C00O C00L 108.7(3) . .
C00B C00O C00R 111.8(3) . .
C00L C00O C00R 109.2(3) . .
C00B C00O C00T 107.4(3) . .
C00L C00O C00T 110.6(3) . .
C00R C00O C00T 109.1(3) . .
C00D C00P H00M 109.5 . .
C00D C00P H00N 109.5 . .
H00M C00P H00N 109.5 . .
C00D C00P H00O 109.5 . .
H00M C00P H00O 109.5 . .
H00N C00P H00O 109.5 . .
C00H C00Q C00J 107.6(3) . .
C00H C00Q H00Q 126.2 . .
C00J C00Q H00Q 126.2 . .
C00O C00R H00P 109.5 . .
C00O C00R H00R 109.5 . .
H00P C00R H00R 109.5 . .
C00O C00R H00S 109.5 . .
H00P C00R H00S 109.5 . .
H00R C00R H00S 109.5 . .
C00D C00S H00T 109.5 . .
C00D C00S H00U 109.5 . .
H00T C00S H00U 109.5 . .
C00D C00S H00V 109.5 . .
H00T C00S H00V 109.5 . .
H00U C00S H00V 109.5 . .
C00O C00T H00W 109.5 . .
C00O C00T H00X 109.5 . .
H00W C00T H00X 109.5 . .
C00O C00T H00Y 109.5 . .
H00W C00T H00Y 109.5 . .
H00X C00T H00Y 109.5 . .
C00D C00U H00Z 109.5 . .
C00D C00U H 109.5 . .
H00Z C00U H 109.5 . .
C00D C00U HA 109.5 . .
H00Z C00U HA 109.5 . .
H C00U HA 109.5 . .
N005 C006 C007 124.9(3) . .
N005 C006 C00A 108.0(3) . .
C007 C006 C00A 126.9(3) . .
C006 C007 C008 126.4(3) . .
C006 C007 C009 115.3(3) . .
C008 C007 C009 118.0(3) . .
C00H C008 C007 128.1(3) . .
C00H C008 N004 107.8(3) . .
C007 C008 N004 123.4(3) . .
C00F C009 C00E 117.9(3) . .
C00F C009 C007 121.3(3) . .
C00E C009 C007 120.7(3) . .

loop_
_geom_bond_atom_site_label_1
_geom_bond_atom_site_label_2
_geom_bond_distance
_geom_bond_site_symmetry_2
Fe01 O003 1.7941(17) .
Fe01 N005 2.015(3) .
Fe01 N004 2.022(3) .
O002 C00E 1.377(4) 2_655
O002 C00E 1.377(4) .
O003 Fe01 1.7941(17) 2_655
N004 C00J 1.346(4) .
N004 C008 1.411(4) .
N005 C00B 1.343(4) .
N005 C006 1.394(4) .
C00A C00C 1.364(5) .
C00A C006 1.417(5) .
C00A H00A 0.9500 .
C00B C00C 1.408(5) .
C00B C00O 1.513(5) .
C00C H00C 0.9500 .
C00D C00U 1.505(6) .
C00D C00S 1.518(5) .
C00D C00J 1.522(5) .
C00D C00P 1.550(6) .
C00E C00G 1.395(5) .
C00E C009 1.399(5) .
C00F C009 1.383(5) .
C00F C00I 1.391(5) .
C00F H00F 0.9500 .
C00G C00K 1.388(5) .
C00G C00M 1.515(4) .
C00H C00Q 1.369(5) .
C00H C008 1.405(5) .
C00H H00H 0.9500 .
C00I C00K 1.370(5) .
C00I H00I 0.9500 .
C00J C00Q 1.409(5) .
C00K H00K 0.9500 .
C00L C00O 1.523(5) .
C00L H00B 0.9800 .
C00L H00D 0.9800 .
C00L H00E 0.9800 .
C00M C00G 1.515(4) 2_655
C00M C00N 1.545(5) .
C00M C00N 1.545(5) 2_655
C00N H00G 0.9800 .
C00N H00J 0.9800 .
C00N H00L 0.9800 .
C00O C00R 1.525(5) .
C00O C00T 1.538(5) .
C00P H00M 0.9800 .
C00P H00N 0.9800 .
C00P H00O 0.9800 .
C00Q H00Q 0.9500 .
C00R H00P 0.9800 .
C00R H00R 0.9800 .
C00R H00S 0.9800 .
C00S H00T 0.9800 .
C00S H00U 0.9800 .
C00S H00V 0.9800 .
C00T H00W 0.9800 .
C00T H00X 0.9800 .
C00T H00Y 0.9800 .
C00U H00Z 0.9800 .
C00U H 0.9800 .
C00U HA 0.9800 .
C006 C007 1.399(5) .
C007 C008 1.410(5) .
C007 C009 1.495(5) .

loop_
_geom_torsion_atom_site_label_1
_geom_torsion_atom_site_label_2
_geom_torsion_atom_site_label_3
_geom_torsion_atom_site_label_4
_geom_torsion
_geom_torsion_site_symmetry_1
_geom_torsion_site_symmetry_4
N005 Fe01 O003 Fe01 52.75(11) . 2_655
N004 Fe01 O003 Fe01 -84.65(14) . 2_655
C006 N005 C00B C00C 0.5(4) . .
Fe01 N005 C00B C00C -165.9(2) . .
C006 N005 C00B C00O 179.1(3) . .
Fe01 N005 C00B C00O 12.7(5) . .
C006 C00A C00C C00B -1.0(4) . .
N005 C00B C00C C00A 0.3(4) . .
C00O C00B C00C C00A -178.2(3) . .
C00E O002 C00E C00G -2.9(3) 2_655 .
C00E O002 C00E C009 176.8(3) 2_655 .
O002 C00E C00G C00K -176.4(3) . .
C009 C00E C00G C00K 3.9(5) . .
O002 C00E C00G C00M 5.7(5) . .
C009 C00E C00G C00M -173.9(3) . .
C009 C00F C00I C00K 1.5(6) . .
C008 N004 C00J C00Q -1.8(4) . .
Fe01 N004 C00J C00Q 145.1(3) . .
C008 N004 C00J C00D 175.0(3) . .
Fe01 N004 C00J C00D -38.2(5) . .
C00U C00D C00J N004 99.6(5) . .
C00S C00D C00J N004 -138.4(4) . .
C00P C00D C00J N004 -20.7(5) . .
C00U C00D C00J C00Q -84.3(5) . .
C00S C00D C00J C00Q 37.7(6) . .
C00P C00D C00J C00Q 155.4(4) . .
C00F C00I C00K C00G -1.4(6) . .
C00E C00G C00K C00I -1.3(5) . .
C00M C00G C00K C00I 176.6(3) . .
C00K C00G C00M C00G 179.5(4) . 2_655
C00E C00G C00M C00G -2.7(2) . 2_655
C00K C00G C00M C00N 59.6(4) . .
C00E C00G C00M C00N -122.6(4) . .
C00K C00G C00M C00N -59.9(4) . 2_655
C00E C00G C00M C00N 117.9(4) . 2_655
N005 C00B C00O C00L 142.0(3) . .
C00C C00B C00O C00L -39.6(5) . .
N005 C00B C00O C00R 21.3(5) . .
C00C C00B C00O C00R -160.3(4) . .
N005 C00B C00O C00T -98.3(4) . .
C00C C00B C00O C00T 80.1(5) . .
C008 C00H C00Q C00J 0.3(5) . .
N004 C00J C00Q C00H 0.9(5) . .
C00D C00J C00Q C00H -175.6(4) . .
C00B N005 C006 C007 174.6(3) . .
Fe01 N005 C006 C007 -16.6(4) . .
C00B N005 C006 C00A -1.1(4) . .
Fe01 N005 C006 C00A 167.7(2) . .
C00C C00A C006 N005 1.3(4) . .
C00C C00A C006 C007 -174.3(3) . .
N005 C006 C007 C008 -9.8(6) . .
C00A C006 C007 C008 165.2(3) . .
N005 C006 C007 C009 176.8(3) . .
C00A C006 C007 C009 -8.3(5) . .
C00Q C00H C008 C007 169.3(4) . .
C00Q C00H C008 N004 -1.4(4) . .
C006 C007 C008 C00H -172.3(4) . .
C009 C007 C008 C00H 1.0(5) . .
C006 C007 C008 N004 -2.9(5) . .
C009 C007 C008 N004 170.4(3) . .
C00J N004 C008 C00H 2.0(4) . .
Fe01 N004 C008 C00H -151.0(2) . .
C00J N004 C008 C007 -169.3(3) . .
Fe01 N004 C008 C007 37.7(4) . .
C00I C00F C009 C00E 1.0(5) . .
C00I C00F C009 C007 -173.9(3) . .
O002 C00E C009 C00F 176.5(3) . .
C00G C00E C009 C00F -3.9(5) . .
O002 C00E C009 C007 -8.5(5) . .
C00G C00E C009 C007 171.1(3) . .
C006 C007 C009 C00F 114.4(4) . .
C008 C007 C009 C00F -59.6(5) . .
C006 C007 C009 C00E -60.4(4) . .
C008 C007 C009 C00E 125.6(4) . .
